data_4322787
loop_
_publ_author_name
'Jongseong Lee'
'Deborah Freedman'
'Jonathan H. Melman'
'Meggan Brewer'
'Lei Sun'
'T. J. Emge'
'F. H. Long'
'John G. Brennan'

_publ_contact_author 'John G. Brennan'
_publ_section_title
;
 Trivalent Lanthanide Chalcogenolates: Ln(SePh)3, Ln2(EPh)6, Ln4(SPh)12,
 and [Ln (EPh)3]n(E = S, Se). How Metal, Chalcogen, and Solvent Influence
 Structure
;
_journal_name_full 'Inorganic Chemistry'
_journal_page_first 2512
_journal_page_last 2519
_journal_paper_doi 10.1021/ic9716161
_journal_volume 37
_journal_year 1998
_chemical_formula_moiety 'Tm(SC6H5)3(NC5H5)3. (NC5H5)'
_chemical_formula_sum 'C38 H35 N4 S3 Tm'
_chemical_formula_weight 812.81
_space_group_IT_number 15
_symmetry_cell_setting monoclinic
_symmetry_space_group_name_Hall '-C 2yc'
_symmetry_space_group_name_H-M 'C 1 2/c 1'
_atom_sites_solution_hydrogens geom
_atom_sites_solution_primary direct
_atom_sites_solution_secondary difmap
_audit_creation_method SHELXL-97
_cell_angle_alpha 90.00(2)
_cell_angle_beta 96.50(2)
_cell_angle_gamma 90.00(2)
_cell_formula_units_Z 8
_cell_length_a 24.105(6)
_cell_length_b 14.228(2)
_cell_length_c 20.576(5)
_cell_measurement_reflns_used 25
_cell_measurement_temperature 153(5)
_cell_measurement_theta_max 18.9
_cell_measurement_theta_min 18.1
_cell_volume 7012(3)
_computing_cell_refinement 'CAD4 (Enraf Nonius)'
_computing_data_collection 'CAD4 (Enraf Nonius)'
_computing_data_reduction 'CAD4 (Enraf Nonius)'
_computing_molecular_graphics 'XPMA,ZORTEP (Zsolnai, 1997)'
_computing_structure_refinement 'SHELXL-97 (Sheldrick, 1997)'
_computing_structure_solution 'SHELXS-97 (Sheldrick, 1990)'
_diffrn_ambient_temperature 153(5)
_diffrn_measured_fraction_theta_full 0.495
_diffrn_measured_fraction_theta_max 0.495
_diffrn_measurement_device_type 'CAD4 diffractometer'
_diffrn_measurement_method 'omega scans'
_diffrn_radiation_monochromator graphite
_diffrn_radiation_source 'fine-focus sealed tube'
_diffrn_radiation_type MoK\a
_diffrn_radiation_wavelength 0.71073
_diffrn_reflns_av_R_equivalents 0.0356
_diffrn_reflns_av_sigmaI/netI 0.0182
_diffrn_reflns_limit_h_max 27
_diffrn_reflns_limit_h_min -27
_diffrn_reflns_limit_k_max 16
_diffrn_reflns_limit_k_min 0
_diffrn_reflns_limit_l_max 23
_diffrn_reflns_limit_l_min 0
_diffrn_reflns_number 5877
_diffrn_reflns_theta_full 23.99
_diffrn_reflns_theta_max 23.99
_diffrn_reflns_theta_min 2.47
_diffrn_standards_decay_% 2
_diffrn_standards_interval_time 3600
_diffrn_standards_number 3
_exptl_absorpt_coefficient_mu 2.742
_exptl_absorpt_correction_T_max 0.617
_exptl_absorpt_correction_T_min 0.574
_exptl_absorpt_correction_type 'numerical, Gaussian grid (SHELX76)'
_exptl_crystal_colour colourless
_exptl_crystal_density_diffrn 1.540
_exptl_crystal_density_method 'not measured'
_exptl_crystal_description lathe
_exptl_crystal_F_000 3264
_exptl_crystal_size_max 0.40
_exptl_crystal_size_mid 0.20
_exptl_crystal_size_min 0.20
_refine_diff_density_max 1.428
_refine_diff_density_min -0.668
_refine_diff_density_rms 0.088
_refine_ls_extinction_coef 0.00006(2)
_refine_ls_extinction_method SHELXL
_refine_ls_goodness_of_fit_ref 1.073
_refine_ls_hydrogen_treatment mixed
_refine_ls_matrix_type full
_refine_ls_number_parameters 410
_refine_ls_number_reflns 5450
_refine_ls_number_restraints 588
_refine_ls_restrained_S_all 1.075
_refine_ls_R_factor_all 0.0307
_refine_ls_R_factor_obs 0.0265
_refine_ls_shift/su_max 0.002
_refine_ls_shift/su_mean 0.000
_refine_ls_structure_factor_coef Fsqd
_refine_ls_weighting_details 'w=1/[\s^2^(Fo^2^)+(0.041P)^2^+16.0P] where P=(Fo^2^+2Fc^2^)/3'
_refine_ls_weighting_scheme calc
_refine_ls_wR_factor_obs 0.0656
_refine_ls_wR_factor_ref 0.0670
_reflns_number_observed 4998
_reflns_number_total 5450
_reflns_threshold_expression >2sigma(I)
_cod_data_source_file ic9716161_2.cif
_cod_data_source_block tms3
_cod_depositor_comments
;
The following automatic conversions were performed:

'_refine_ls_weighting_scheme' value 'calc
w=1/[\s^2^(Fo^2^)+(0.041P)^2^+16.0P] where P=(Fo^2^+2Fc^2^)/3' was
changed to 'calc'. New tag '_refine_ls_weighting_details' was
created. The value of the new tag was set to
'w=1/[\s^2^(Fo^2^)+(0.041P)^2^+16.0P] where P=(Fo^2^+2Fc^2^)/3'.

Automatic conversion script
Id: cif_fix_values 3143 2015-03-26 13:38:13Z robertas 
;
_cod_database_code 4322787

loop_
_symmetry_equiv_pos_as_xyz
'x, y, z'
'x, -y, z+1/2'
'x+1/2, y+1/2, z'
'x+1/2, -y+1/2, z+1/2'
'-x, -y, -z'
'-x, y, -z-1/2'
'-x+1/2, -y+1/2, -z'
'-x+1/2, y+1/2, -z-1/2'

loop_
_atom_site_label
_atom_site_type_symbol
_atom_site_fract_x
_atom_site_fract_y
_atom_site_fract_z
_atom_site_U_iso_or_equiv
_atom_site_adp_type
_atom_site_occupancy
_atom_site_calc_flag
_atom_site_refinement_flags
_atom_site_disorder_assembly
_atom_site_disorder_group
Tm Tm 0.334197(6) 0.677923(10) 0.050516(7) 0.01775(8) Uani 1 d . . .
S1 S 0.28197(4) 0.83353(6) -0.01234(4) 0.02064(19) Uani 1 d . . .
S2 S 0.43720(3) 0.60632(6) 0.08777(4) 0.0225(2) Uani 1 d . . .
S3 S 0.30333(4) 0.72781(8) 0.16772(4) 0.0330(2) Uani 1 d . . .
N1 N 0.40649(13) 0.8000(2) 0.05751(18) 0.0319(7) Uani 1 d U . .
N2 N 0.31151(12) 0.5127(2) 0.06801(15) 0.0250(6) Uani 1 d U . .
N3 N 0.35177(12) 0.6303(2) -0.06255(14) 0.0227(6) Uani 1 d U . .
C1 C 0.31310(14) 0.9452(2) 0.00291(19) 0.0258(8) Uani 1 d U . .
C2 C 0.33081(16) 0.9958(3) -0.0486(2) 0.0369(9) Uani 1 d U . .
H2 H 0.3265 0.9707 -0.0906 0.044 Uiso 1 calc R . .
C3 C 0.35489(18) 1.0840(3) -0.0376(3) 0.0532(11) Uani 1 d U . .
H3 H 0.3665 1.1177 -0.0723 0.064 Uiso 1 calc R . .
C4 C 0.36166(19) 1.1212(3) 0.0236(3) 0.0578(12) Uani 1 d U . .
H4 H 0.3772 1.1807 0.0304 0.069 Uiso 1 calc R . .
C5 C 0.3457(2) 1.0712(3) 0.0755(3) 0.0557(12) Uani 1 d U . .
H5 H 0.3514 1.0961 0.1175 0.067 Uiso 1 calc R . .
C6 C 0.32098(17) 0.9836(3) 0.0652(2) 0.0368(9) Uani 1 d U . .
H6 H 0.3096 0.9504 0.1003 0.044 Uiso 1 calc R . .
C7 C 0.44203(14) 0.4846(3) 0.10435(18) 0.0243(7) Uani 1 d U . .
C8 C 0.45033(15) 0.4198(3) 0.0556(2) 0.0305(8) Uani 1 d U . .
H8 H 0.4516 0.4407 0.0130 0.037 Uiso 1 calc R . .
C9 C 0.45675(18) 0.3253(3) 0.0692(2) 0.0406(10) Uani 1 d U . .
H9 H 0.4627 0.2835 0.0360 0.049 Uiso 1 calc R . .
C10 C 0.45437(18) 0.2924(3) 0.1321(3) 0.0468(10) Uani 1 d U . .
H10 H 0.4578 0.2285 0.1412 0.056 Uiso 1 calc R . .
C11 C 0.4468(2) 0.3558(3) 0.1813(2) 0.0492(11) Uani 1 d U . .
H11 H 0.4458 0.3346 0.2239 0.059 Uiso 1 calc R . .
C12 C 0.44074(18) 0.4502(3) 0.1674(2) 0.0382(9) Uani 1 d U . .
H12 H 0.4357 0.4920 0.2010 0.046 Uiso 1 calc R . .
C13 C 0.34577(15) 0.7086(3) 0.24227(17) 0.0248(7) Uani 1 d U . .
C14 C 0.40332(17) 0.6908(3) 0.24738(19) 0.0306(9) Uani 1 d U . .
H14 H 0.4209 0.6855 0.2095 0.037 Uiso 1 calc R . .
C15 C 0.43432(19) 0.6811(3) 0.3075(2) 0.0386(10) Uani 1 d U . .
H15 H 0.4725 0.6700 0.3098 0.046 Uiso 1 calc R . .
C16 C 0.4092(2) 0.6877(3) 0.3644(2) 0.0437(11) Uani 1 d U . .
H16 H 0.4302 0.6811 0.4049 0.052 Uiso 1 calc R . .
C17 C 0.3529(2) 0.7041(3) 0.3602(2) 0.0430(10) Uani 1 d U . .
H17 H 0.3356 0.7087 0.3982 0.052 Uiso 1 calc R . .
C18 C 0.32146(18) 0.7141(3) 0.30019(19) 0.0349(9) Uani 1 d U . .
H18 H 0.2833 0.7247 0.2985 0.042 Uiso 1 calc R . .
C19 C 0.43478(19) 0.8188(3) 0.0069(3) 0.0443(10) Uani 1 d U . .
H19 H 0.4225 0.7927 -0.0336 0.053 Uiso 1 calc R . .
C20 C 0.4819(2) 0.8757(3) 0.0124(3) 0.0573(12) Uani 1 d U . .
H20 H 0.5012 0.8864 -0.0235 0.069 Uiso 1 calc R . .
C21 C 0.4992(2) 0.9157(4) 0.0716(3) 0.0620(13) Uani 1 d U . .
H21 H 0.5307 0.9539 0.0765 0.074 Uiso 1 calc R . .
C22 C 0.4701(2) 0.8995(4) 0.1232(3) 0.0607(13) Uani 1 d U . .
H22 H 0.4811 0.9268 0.1636 0.073 Uiso 1 calc R . .
C23 C 0.4239(2) 0.8419(3) 0.1145(2) 0.0441(10) Uani 1 d U . .
H23 H 0.4039 0.8315 0.1499 0.053 Uiso 1 calc R . .
C24 C 0.30813(17) 0.4467(3) 0.0218(2) 0.0357(9) Uani 1 d U . .
H24 H 0.3136 0.4645 -0.0204 0.043 Uiso 1 calc R . .
C25 C 0.29693(19) 0.3535(3) 0.0331(2) 0.0418(10) Uani 1 d U . .
H25 H 0.2951 0.3100 -0.0008 0.050 Uiso 1 calc R . .
C26 C 0.28859(19) 0.3262(3) 0.0948(2) 0.0411(10) Uani 1 d U . .
H26 H 0.2813 0.2637 0.1039 0.049 Uiso 1 calc R . .
C27 C 0.2911(2) 0.3921(3) 0.1424(2) 0.0526(12) Uani 1 d U . .
H27 H 0.2851 0.3755 0.1848 0.063 Uiso 1 calc R . .
C28 C 0.3028(2) 0.4843(3) 0.1276(2) 0.0442(11) Uani 1 d U . .
H28 H 0.3046 0.5286 0.1610 0.053 Uiso 1 calc R . .
C29 C 0.30832(16) 0.6287(3) -0.10918(18) 0.0309(9) Uani 1 d U . .
H29 H 0.2748 0.6553 -0.1000 0.037 Uiso 1 calc R . .
C30 C 0.31077(16) 0.5896(3) -0.17022(19) 0.0381(10) Uani 1 d U . .
H30 H 0.2795 0.5894 -0.2012 0.046 Uiso 1 calc R . .
C31 C 0.36014(17) 0.5510(3) -0.1844(2) 0.0417(10) Uani 1 d U . .
H31 H 0.3625 0.5219 -0.2245 0.050 Uiso 1 calc R . .
C32 C 0.40600(16) 0.5559(3) -0.13858(19) 0.0358(9) Uani 1 d U . .
H32 H 0.4404 0.5331 -0.1479 0.043 Uiso 1 calc R . .
C33 C 0.40025(12) 0.5954(2) -0.07856(14) 0.0268(8) Uani 1 d U . .
H33 H 0.4315 0.5980 -0.0476 0.032 Uiso 1 calc R . .
N4 N 0.31610(12) 0.9408(2) -0.23472(14) 0.0961(16) Uani 1 d RU . .
C41 C 0.34749(12) 1.0173(2) -0.23998(14) 0.0855(18) Uani 1 d RU . .
H41 H 0.3304 1.0737 -0.2536 0.103 Uiso 1 calc R . .
C42 C 0.4022(4) 1.0142(6) -0.2262(4) 0.109(2) Uani 1 d U . .
H42 H 0.4225 1.0692 -0.2296 0.130 Uiso 1 calc R . .
C43 C 0.4286(3) 0.9382(8) -0.2082(5) 0.122(3) Uani 1 d U . .
H43 H 0.4673 0.9378 -0.1994 0.146 Uiso 1 calc R . .
C44 C 0.3987(4) 0.8595(6) -0.2026(4) 0.105(2) Uani 1 d U . .
H44 H 0.4171 0.8039 -0.1898 0.126 Uiso 1 calc R . .
C45 C 0.3431(3) 0.8596(5) -0.2151(3) 0.0828(17) Uani 1 d U . .
H45 H 0.3229 0.8048 -0.2105 0.099 Uiso 1 calc R . .

loop_
_atom_site_aniso_label
_atom_site_aniso_U_11
_atom_site_aniso_U_22
_atom_site_aniso_U_33
_atom_site_aniso_U_23
_atom_site_aniso_U_13
_atom_site_aniso_U_12
Tm 0.01296(10) 0.02131(11) 0.01870(11) -0.00046(6) 0.00062(6) -0.00010(6)
S1 0.0156(4) 0.0191(4) 0.0265(5) 0.0005(3) -0.0007(3) -0.0022(3)
S2 0.0157(4) 0.0255(5) 0.0255(5) -0.0016(4) -0.0004(3) 0.0009(4)
S3 0.0237(5) 0.0530(7) 0.0216(5) -0.0048(4) -0.0009(4) 0.0151(5)
N1 0.0194(16) 0.0235(16) 0.052(2) 0.0037(14) -0.0001(14) 0.0013(13)
N2 0.0134(14) 0.0282(16) 0.0320(16) 0.0056(12) -0.0035(12) 0.0009(12)
N3 0.0206(15) 0.0213(15) 0.0265(15) 0.0018(12) 0.0036(12) 0.0028(12)
C1 0.0133(17) 0.0209(18) 0.042(2) -0.0016(15) -0.0038(15) -0.0015(14)
C2 0.027(2) 0.0274(19) 0.058(2) 0.0076(17) 0.0100(18) -0.0016(16)
C3 0.032(2) 0.030(2) 0.100(3) 0.016(2) 0.016(2) -0.0047(18)
C4 0.030(2) 0.022(2) 0.117(4) -0.004(2) -0.013(3) -0.0058(18)
C5 0.044(3) 0.038(2) 0.079(3) -0.021(2) -0.020(2) -0.002(2)
C6 0.032(2) 0.032(2) 0.043(2) -0.0067(17) -0.0073(18) 0.0028(17)
C7 0.0119(16) 0.0294(19) 0.0310(18) -0.0005(14) 0.0003(14) 0.0027(14)
C8 0.0204(18) 0.0320(19) 0.038(2) -0.0051(16) -0.0004(16) 0.0017(16)
C9 0.028(2) 0.033(2) 0.059(2) -0.0097(18) -0.003(2) 0.0054(17)
C10 0.033(2) 0.029(2) 0.077(3) 0.0100(19) 0.000(2) 0.0013(19)
C11 0.049(3) 0.047(2) 0.053(2) 0.0205(19) 0.010(2) 0.002(2)
C12 0.038(2) 0.039(2) 0.039(2) 0.0018(18) 0.0103(18) 0.0045(19)
C13 0.0279(18) 0.0252(18) 0.0204(17) -0.0039(15) -0.0006(14) 0.0035(15)
C14 0.0285(19) 0.038(2) 0.0246(18) 0.0011(16) 0.0009(15) 0.0082(17)
C15 0.033(2) 0.049(3) 0.032(2) -0.0009(18) -0.0062(16) 0.0040(19)
C16 0.051(2) 0.053(3) 0.0238(19) -0.0018(19) -0.0100(18) 0.006(2)
C17 0.055(2) 0.053(3) 0.0220(18) -0.0016(19) 0.0093(18) 0.008(2)
C18 0.036(2) 0.039(2) 0.0310(19) -0.0042(18) 0.0068(15) 0.0084(18)
C19 0.037(2) 0.029(2) 0.070(3) -0.003(2) 0.019(2) -0.0017(17)
C20 0.042(3) 0.031(2) 0.106(3) 0.000(2) 0.035(3) -0.0040(19)
C21 0.031(2) 0.039(3) 0.114(4) 0.001(3) 0.000(2) -0.007(2)
C22 0.046(3) 0.049(3) 0.081(3) 0.002(3) -0.017(2) -0.019(2)
C23 0.038(2) 0.038(2) 0.053(2) 0.005(2) -0.010(2) -0.0099(19)
C24 0.037(2) 0.030(2) 0.044(2) 0.0041(16) 0.0198(19) 0.0006(18)
C25 0.045(3) 0.0264(19) 0.059(2) -0.0021(19) 0.028(2) -0.0004(19)
C26 0.037(2) 0.031(2) 0.054(2) 0.0127(17) 0.002(2) -0.0061(18)
C27 0.072(3) 0.048(2) 0.035(2) 0.0148(18) -0.005(2) -0.026(2)
C28 0.056(3) 0.043(2) 0.031(2) 0.0019(18) -0.0057(19) -0.017(2)
C29 0.0224(18) 0.046(2) 0.0241(18) 0.0018(17) 0.0016(14) 0.0085(17)
C30 0.0241(19) 0.062(3) 0.0276(19) -0.0076(18) -0.0015(16) 0.0054(19)
C31 0.034(2) 0.064(3) 0.028(2) -0.014(2) 0.0065(16) 0.005(2)
C32 0.0241(19) 0.052(3) 0.032(2) -0.0062(18) 0.0073(15) 0.0055(18)
C33 0.0188(17) 0.035(2) 0.0271(18) 0.0013(16) 0.0044(14) 0.0005(15)
N4 0.084(3) 0.110(4) 0.096(4) 0.003(3) 0.017(3) -0.011(3)
C41 0.110(4) 0.067(3) 0.075(4) 0.003(3) -0.011(4) -0.006(3)
C42 0.119(4) 0.109(4) 0.089(4) 0.029(4) -0.026(4) -0.066(4)
C43 0.055(3) 0.165(6) 0.139(6) 0.015(6) -0.018(4) -0.015(3)
C44 0.112(4) 0.091(4) 0.108(5) -0.008(4) -0.009(4) 0.022(4)
C45 0.104(4) 0.072(3) 0.071(4) 0.001(3) 0.004(3) -0.034(3)

loop_
_atom_type_symbol
_atom_type_description
_atom_type_scat_dispersion_real
_atom_type_scat_dispersion_imag
_atom_type_scat_source
C C 0.0033 0.0016 'International Tables Vol C Tables 4.2.6.8 and 6.1.1.4'
H H 0.0000 0.0000 'International Tables Vol C Tables 4.2.6.8 and 6.1.1.4'
N N 0.0061 0.0033 'International Tables Vol C Tables 4.2.6.8 and 6.1.1.4'
S S 0.1246 0.1234 'International Tables Vol C Tables 4.2.6.8 and 6.1.1.4'
Tm Tm -0.3139 5.2483 'International Tables Vol C Tables 4.2.6.8 and 6.1.1.4'

loop_
_geom_angle_atom_site_label_1
_geom_angle_atom_site_label_2
_geom_angle_atom_site_label_3
_geom_angle
_geom_angle_site_symmetry_1
_geom_angle_site_symmetry_3
_geom_angle_publ_flag
N2 Tm N1 147.13(10) . . ?
N2 Tm N3 86.61(10) . . ?
N1 Tm N3 93.01(11) . . ?
N2 Tm S3 91.85(8) . . ?
N1 Tm S3 91.56(9) . . ?
N3 Tm S3 173.77(7) . . ?
N2 Tm S2 79.08(7) . . ?
N1 Tm S2 68.16(8) . . ?
N3 Tm S2 85.14(7) . . ?
S3 Tm S2 100.51(3) . . ?
N2 Tm S1 137.12(7) . . ?
N1 Tm S1 75.27(8) . . ?
N3 Tm S1 84.21(7) . . ?
S3 Tm S1 92.86(3) . . ?
S2 Tm S1 141.19(3) . . ?
N2 Tm S1 75.80(7) . 7_565 ?
N1 Tm S1 137.06(8) . 7_565 ?
N3 Tm S1 89.58(7) . 7_565 ?
S3 Tm S1 84.19(3) . 7_565 ?
S2 Tm S1 154.59(3) . 7_565 ?
S1 Tm S1 62.37(3) . 7_565 ?
C1 S1 Tm 118.03(12) . . ?
C1 S1 Tm 119.20(12) . 7_565 ?
Tm S1 Tm 117.63(3) . 7_565 ?
C7 S2 Tm 117.45(12) . . ?
C13 S3 Tm 122.99(13) . . ?
C19 N1 C23 117.2(4) . . ?
C19 N1 Tm 121.2(3) . . ?
C23 N1 Tm 121.1(3) . . ?
C28 N2 C24 116.1(3) . . ?
C28 N2 Tm 119.3(3) . . ?
C24 N2 Tm 124.7(3) . . ?
C29 N3 C33 116.7(3) . . ?
C29 N3 Tm 118.0(2) . . ?
C33 N3 Tm 124.8(2) . . ?
C6 C1 C2 118.7(4) . . ?
C6 C1 S1 121.9(3) . . ?
C2 C1 S1 119.4(3) . . ?
C1 C2 C3 120.1(5) . . ?
C4 C3 C2 120.5(5) . . ?
C3 C4 C5 120.2(4) . . ?
C4 C5 C6 120.0(5) . . ?
C1 C6 C5 120.5(5) . . ?
C12 C7 C8 117.3(4) . . ?
C12 C7 S2 121.1(3) . . ?
C8 C7 S2 121.5(3) . . ?
C9 C8 C7 121.5(4) . . ?
C8 C9 C10 120.3(4) . . ?
C9 C10 C11 119.1(4) . . ?
C12 C11 C10 120.2(5) . . ?
C11 C12 C7 121.6(4) . . ?
C18 C13 C14 117.1(3) . . ?
C18 C13 S3 118.5(3) . . ?
C14 C13 S3 124.3(3) . . ?
C15 C14 C13 121.1(4) . . ?
C14 C15 C16 120.6(4) . . ?
C17 C16 C15 119.0(4) . . ?
C16 C17 C18 120.9(4) . . ?
C17 C18 C13 121.3(4) . . ?
N1 C19 C20 122.6(5) . . ?
C21 C20 C19 118.6(5) . . ?
C22 C21 C20 119.6(5) . . ?
C21 C22 C23 118.8(5) . . ?
N1 C23 C22 123.1(5) . . ?
N2 C24 C25 123.8(4) . . ?
C26 C25 C24 118.9(4) . . ?
C27 C26 C25 118.5(4) . . ?
C26 C27 C28 119.4(4) . . ?
N2 C28 C27 123.3(4) . . ?
N3 C29 C30 123.2(4) . . ?
C31 C30 C29 118.8(4) . . ?
C32 C31 C30 119.0(4) . . ?
C31 C32 C33 118.8(4) . . ?
N3 C33 C32 123.3(3) . . ?
C41 N4 C45 117.3(3) . . ?
C42 C41 N4 121.2(4) . . ?
C43 C42 C41 122.7(7) . . ?
C42 C43 C44 118.2(8) . . ?
C45 C44 C43 121.3(8) . . ?
C44 C45 N4 119.5(6) . . ?

loop_
_geom_bond_atom_site_label_1
_geom_bond_atom_site_label_2
_geom_bond_distance
_geom_bond_site_symmetry_2
_geom_bond_publ_flag
Tm N2 2.449(3) . ?
Tm N1 2.453(3) . ?
Tm N3 2.505(3) . ?
Tm S3 2.6980(11) . ?
Tm S2 2.7129(11) . ?
Tm S1 2.7912(11) . ?
Tm S1 2.8259(11) 7_565 ?
S1 C1 1.770(4) . ?
S1 Tm 2.8259(11) 7_565 ?
S2 C7 1.766(4) . ?
S3 C13 1.766(4) . ?
N1 C19 1.335(6) . ?
N1 C23 1.340(6) . ?
N2 C28 1.331(5) . ?
N2 C24 1.332(5) . ?
N3 C29 1.338(5) . ?
N3 C33 1.345(4) . ?
C1 C6 1.386(6) . ?
C1 C2 1.388(6) . ?
C2 C3 1.390(6) . ?
C3 C4 1.359(8) . ?
C4 C5 1.373(8) . ?
C5 C6 1.387(6) . ?
C7 C12 1.391(6) . ?
C7 C8 1.393(5) . ?
C8 C9 1.378(6) . ?
C9 C10 1.382(7) . ?
C10 C11 1.383(7) . ?
C11 C12 1.378(6) . ?
C13 C18 1.388(5) . ?
C13 C14 1.402(5) . ?
C14 C15 1.378(6) . ?
C15 C16 1.380(6) . ?
C16 C17 1.371(7) . ?
C17 C18 1.380(6) . ?
C19 C20 1.389(7) . ?
C20 C21 1.367(8) . ?
C21 C22 1.355(8) . ?
C22 C23 1.378(6) . ?
C24 C25 1.378(6) . ?
C25 C26 1.363(6) . ?
C26 C27 1.353(7) . ?
C27 C28 1.382(6) . ?
C29 C30 1.381(5) . ?
C30 C31 1.372(6) . ?
C31 C32 1.371(6) . ?
C32 C33 1.378(5) . ?
N4 C41 1.3365 . ?
N4 C45 1.364(8) . ?
C41 C42 1.317(9) . ?
C42 C43 1.289(12) . ?
C43 C44 1.343(11) . ?
C44 C45 1.337(10) . ?

loop_
_geom_torsion_atom_site_label_1
_geom_torsion_atom_site_label_2
_geom_torsion_atom_site_label_3
_geom_torsion_atom_site_label_4
_geom_torsion
_geom_torsion_site_symmetry_1
_geom_torsion_site_symmetry_2
_geom_torsion_site_symmetry_3
_geom_torsion_site_symmetry_4
_geom_torsion_publ_flag
N2 Tm S1 C1 168.41(18) . . . . ?
N1 Tm S1 C1 -18.27(17) . . . . ?
N3 Tm S1 C1 -112.93(16) . . . . ?
S3 Tm S1 C1 72.59(15) . . . . ?
S2 Tm S1 C1 -38.12(16) . . . . ?
S1 Tm S1 C1 154.50(16) 7_565 . . . ?
N2 Tm S1 Tm 13.91(12) . . . 7_565 ?
N1 Tm S1 Tm -172.78(9) . . . 7_565 ?
N3 Tm S1 Tm 92.57(8) . . . 7_565 ?
S3 Tm S1 Tm -81.92(4) . . . 7_565 ?
S2 Tm S1 Tm 167.38(3) . . . 7_565 ?
S1 Tm S1 Tm 0.0 7_565 . . 7_565 ?
N2 Tm S2 C7 1.45(16) . . . . ?
N1 Tm S2 C7 178.76(17) . . . . ?
N3 Tm S2 C7 -86.03(16) . . . . ?
S3 Tm S2 C7 91.32(14) . . . . ?
S1 Tm S2 C7 -160.52(14) . . . . ?
S1 Tm S2 C7 -7.34(16) 7_565 . . . ?
N2 Tm S3 C13 77.84(17) . . . . ?
N1 Tm S3 C13 -69.46(17) . . . . ?
N3 Tm S3 C13 153.4(6) . . . . ?
S2 Tm S3 C13 -1.39(16) . . . . ?
S1 Tm S3 C13 -144.79(16) . . . . ?
S1 Tm S3 C13 153.37(16) 7_565 . . . ?
N2 Tm N1 C19 91.7(4) . . . . ?
N3 Tm N1 C19 3.3(3) . . . . ?
S3 Tm N1 C19 -172.5(3) . . . . ?
S2 Tm N1 C19 86.8(3) . . . . ?
S1 Tm N1 C19 -79.9(3) . . . . ?
S1 Tm N1 C19 -89.3(3) 7_565 . . . ?
N2 Tm N1 C23 -79.7(4) . . . . ?
N3 Tm N1 C23 -168.1(3) . . . . ?
S3 Tm N1 C23 16.1(3) . . . . ?
S2 Tm N1 C23 -84.6(3) . . . . ?
S1 Tm N1 C23 108.7(3) . . . . ?
S1 Tm N1 C23 99.2(3) 7_565 . . . ?
N1 Tm N2 C28 82.3(4) . . . . ?
N3 Tm N2 C28 172.5(3) . . . . ?
S3 Tm N2 C28 -13.5(3) . . . . ?
S2 Tm N2 C28 86.9(3) . . . . ?
S1 Tm N2 C28 -109.7(3) . . . . ?
S1 Tm N2 C28 -97.0(3) 7_565 . . . ?
N1 Tm N2 C24 -96.3(3) . . . . ?
N3 Tm N2 C24 -6.0(3) . . . . ?
S3 Tm N2 C24 167.9(3) . . . . ?
S2 Tm N2 C24 -91.7(3) . . . . ?
S1 Tm N2 C24 71.7(3) . . . . ?
S1 Tm N2 C24 84.4(3) 7_565 . . . ?
N2 Tm N3 C29 86.6(3) . . . . ?
N1 Tm N3 C29 -126.3(3) . . . . ?
S3 Tm N3 C29 10.7(8) . . . . ?
S2 Tm N3 C29 165.9(3) . . . . ?
S1 Tm N3 C29 -51.5(3) . . . . ?
S1 Tm N3 C29 10.8(3) 7_565 . . . ?
N2 Tm N3 C33 -85.1(3) . . . . ?
N1 Tm N3 C33 62.0(3) . . . . ?
S3 Tm N3 C33 -161.0(5) . . . . ?
S2 Tm N3 C33 -5.8(3) . . . . ?
S1 Tm N3 C33 136.8(3) . . . . ?
S1 Tm N3 C33 -160.9(3) 7_565 . . . ?
Tm S1 C1 C6 -60.3(3) . . . . ?
Tm S1 C1 C6 93.8(3) 7_565 . . . ?
Tm S1 C1 C2 119.0(3) . . . . ?
Tm S1 C1 C2 -86.9(3) 7_565 . . . ?
C6 C1 C2 C3 -1.3(6) . . . . ?
S1 C1 C2 C3 179.4(3) . . . . ?
C1 C2 C3 C4 0.4(6) . . . . ?
C2 C3 C4 C5 1.2(7) . . . . ?
C3 C4 C5 C6 -1.9(7) . . . . ?
C2 C1 C6 C5 0.5(6) . . . . ?
S1 C1 C6 C5 179.8(3) . . . . ?
C4 C5 C6 C1 1.1(7) . . . . ?
Tm S2 C7 C12 -93.1(3) . . . . ?
Tm S2 C7 C8 90.5(3) . . . . ?
C12 C7 C8 C9 0.3(6) . . . . ?
S2 C7 C8 C9 176.9(3) . . . . ?
C7 C8 C9 C10 0.8(6) . . . . ?
C8 C9 C10 C11 -1.5(7) . . . . ?
C9 C10 C11 C12 1.1(7) . . . . ?
C10 C11 C12 C7 0.0(7) . . . . ?
C8 C7 C12 C11 -0.7(6) . . . . ?
S2 C7 C12 C11 -177.3(4) . . . . ?
Tm S3 C13 C18 -163.8(3) . . . . ?
Tm S3 C13 C14 18.2(4) . . . . ?
C18 C13 C14 C15 -1.2(6) . . . . ?
S3 C13 C14 C15 176.8(3) . . . . ?
C13 C14 C15 C16 0.7(6) . . . . ?
C14 C15 C16 C17 0.0(7) . . . . ?
C15 C16 C17 C18 0.0(7) . . . . ?
C16 C17 C18 C13 -0.6(7) . . . . ?
C14 C13 C18 C17 1.2(6) . . . . ?
S3 C13 C18 C17 -176.9(3) . . . . ?
C23 N1 C19 C20 2.7(6) . . . . ?
Tm N1 C19 C20 -169.0(3) . . . . ?
N1 C19 C20 C21 -1.5(7) . . . . ?
C19 C20 C21 C22 -0.3(8) . . . . ?
C20 C21 C22 C23 0.7(8) . . . . ?
C19 N1 C23 C22 -2.3(7) . . . . ?
Tm N1 C23 C22 169.4(4) . . . . ?
C21 C22 C23 N1 0.6(8) . . . . ?
C28 N2 C24 C25 -0.6(6) . . . . ?
Tm N2 C24 C25 178.0(3) . . . . ?
N2 C24 C25 C26 0.2(7) . . . . ?
C24 C25 C26 C27 0.6(7) . . . . ?
C25 C26 C27 C28 -0.9(7) . . . . ?
C24 N2 C28 C27 0.4(6) . . . . ?
Tm N2 C28 C27 -178.3(4) . . . . ?
C26 C27 C28 N2 0.4(8) . . . . ?
C33 N3 C29 C30 3.1(6) . . . . ?
Tm N3 C29 C30 -169.2(3) . . . . ?
N3 C29 C30 C31 -0.6(7) . . . . ?
C29 C30 C31 C32 -2.7(7) . . . . ?
C30 C31 C32 C33 3.2(7) . . . . ?
C29 N3 C33 C32 -2.6(5) . . . . ?
Tm N3 C33 C32 169.2(3) . . . . ?
C31 C32 C33 N3 -0.6(6) . . . . ?
C45 N4 C41 C42 -0.6(5) . . . . ?
N4 C41 C42 C43 1.3(11) . . . . ?
C41 C42 C43 C44 -0.9(15) . . . . ?
C42 C43 C44 C45 -0.2(15) . . . . ?
C43 C44 C45 N4 0.8(13) . . . . ?
C41 N4 C45 C44 -0.4(8) . . . . ?
